data_7721180
loop_
_publ_author_name
'Chavez, Anthony J.'
'Andryushkina, Daria'
'Zhang, Hao'
'Wu, Angie'
'Li, Xinquan'
'Wu, Guang'
'Ford, Peter C.'
'L\'eonard, Nadia G.'
'Abu-Omar, Mahdi M.'

_publ_section_title
;
 Ligand Non-Innocence Enables HAT at Dinuclear Nickel Complexes
;
_journal_name_full 'Dalton Transactions'
_journal_paper_doi 10.1039/D6DT01344A
_journal_year 2026
_chemical_formula_sum 'C40 H66 N2 Ni2 O6 P2'
_chemical_formula_weight 850.30
_space_group_crystal_system monoclinic
_space_group_IT_number 14
_space_group_name_Hall '-P 2yn'
_space_group_name_H-M_alt 'P 1 21/n 1'
_atom_sites_solution_hydrogens geom
_audit_creation_method SHELXL-2014/7
_audit_update_record
;
2026-04-24 deposited with the CCDC.	2026-06-29 downloaded from the CCDC.
;
_cell_angle_alpha 90
_cell_angle_beta 92.295(9)
_cell_angle_gamma 90
_cell_formula_units_Z 4
_cell_length_a 11.0110(7)
_cell_length_b 16.5431(14)
_cell_length_c 24.183(4)
_cell_measurement_reflns_used 21212
_cell_measurement_temperature 100(2)
_cell_measurement_theta_max 29.8710
_cell_measurement_theta_min 2.2100
_cell_volume 4401.5(9)
_computing_structure_refinement 'SHELXL-2014/7 (Sheldrick, 2014)'
_diffrn_ambient_temperature 100(2)
_diffrn_measured_fraction_theta_full 1.000
_diffrn_measured_fraction_theta_max 0.989
_diffrn_measurement_device_type 'XtaLAB Synergy, Dualflex, HyPix-Arc 100'
_diffrn_radiation_type MoK\a
_diffrn_radiation_wavelength 0.71073
_diffrn_reflns_av_R_equivalents 0.0460
_diffrn_reflns_av_unetI/netI 0.0450
_diffrn_reflns_Laue_measured_fraction_full 1.000
_diffrn_reflns_Laue_measured_fraction_max 0.989
_diffrn_reflns_limit_h_max 13
_diffrn_reflns_limit_h_min -14
_diffrn_reflns_limit_k_max 20
_diffrn_reflns_limit_k_min -21
_diffrn_reflns_limit_l_max 30
_diffrn_reflns_limit_l_min -30
_diffrn_reflns_number 39252
_diffrn_reflns_point_group_measured_fraction_full 1.000
_diffrn_reflns_point_group_measured_fraction_max 0.989
_diffrn_reflns_theta_full 25.242
_diffrn_reflns_theta_max 27.101
_diffrn_reflns_theta_min 2.003
_exptl_absorpt_coefficient_mu 0.972
_exptl_absorpt_correction_T_max 1.00000
_exptl_absorpt_correction_T_min 0.46814
_exptl_absorpt_correction_type multi-scan
_exptl_absorpt_process_details 'SCALE3 ABSPACK'
_exptl_crystal_colour black
_exptl_crystal_density_diffrn 1.283
_exptl_crystal_description plate
_exptl_crystal_F_000 1816
_exptl_crystal_size_max 0.150
_exptl_crystal_size_mid 0.150
_exptl_crystal_size_min 0.050
_refine_diff_density_max 1.066
_refine_diff_density_min -0.682
_refine_diff_density_rms 0.072
_refine_ls_extinction_method none
_refine_ls_goodness_of_fit_ref 1.028
_refine_ls_hydrogen_treatment constr
_refine_ls_matrix_type full
_refine_ls_number_parameters 492
_refine_ls_number_reflns 9599
_refine_ls_number_restraints 38
_refine_ls_restrained_S_all 1.036
_refine_ls_R_factor_all 0.0654
_refine_ls_R_factor_gt 0.0426
_refine_ls_shift/su_max 0.002
_refine_ls_shift/su_mean 0.000
_refine_ls_structure_factor_coef Fsqd
_refine_ls_weighting_details 'w=1/[\s^2^(Fo^2^)+(0.0430P)^2^+4.7441P] where P=(Fo^2^+2Fc^2^)/3'
_refine_ls_weighting_scheme calc
_refine_ls_wR_factor_gt 0.0977
_refine_ls_wR_factor_ref 0.1090
_reflns_Friedel_coverage 0.000
_reflns_number_gt 7183
_reflns_number_total 9599
_reflns_threshold_expression 'I > 2\s(I)'
_cod_data_source_file d6dt01344a2.cif
_cod_data_source_block silanerxn_auto
_cod_original_cell_volume 4401.5(8)
_cod_original_sg_symbol_H-M 'P 21/n'
_cod_database_code 7721180
_shelx_shelxl_version_number 2014/7
_shelx_space_group_comment
;
The symmetry employed for this shelxl refinement is uniquely defined
by the following loop, which should always be used as a source of
symmetry information in preference to the above space-group names.
They are only intended as comments.
;
_shelx_estimated_absorpt_t_min 0.868
_shelx_estimated_absorpt_t_max 0.953

loop_
_space_group_symop_operation_xyz
'x, y, z'
'-x+1/2, y+1/2, -z+1/2'
'-x, -y, -z'
'x-1/2, -y-1/2, z-1/2'

loop_
_atom_site_label
_atom_site_type_symbol
_atom_site_fract_x
_atom_site_fract_y
_atom_site_fract_z
_atom_site_U_iso_or_equiv
_atom_site_adp_type
_atom_site_occupancy
_atom_site_site_symmetry_order
_atom_site_calc_flag
_atom_site_refinement_flags_posn
_atom_site_refinement_flags_adp
_atom_site_refinement_flags_occupancy
_atom_site_disorder_assembly
_atom_site_disorder_group
C30 C 1.1145(5) 0.6963(4) 0.5440(3) 0.0751(12) Uani 0.563(3) 1 d D . P A 1
H30A H 1.1519 0.6620 0.5164 0.113 Uiso 0.563(3) 1 calc R U P A 1
H30B H 1.1490 0.6832 0.5809 0.113 Uiso 0.563(3) 1 calc R U P A 1
H30C H 1.1304 0.7532 0.5357 0.113 Uiso 0.563(3) 1 calc R U P A 1
C31 C 0.9501(7) 0.5933(3) 0.5551(3) 0.0751(12) Uani 0.563(3) 1 d D . P A 1
H31A H 0.8628 0.5864 0.5602 0.113 Uiso 0.563(3) 1 calc R U P A 1
H31B H 0.9954 0.5772 0.5890 0.113 Uiso 0.563(3) 1 calc R U P A 1
H31C H 0.9749 0.5594 0.5243 0.113 Uiso 0.563(3) 1 calc R U P A 1
C32 C 0.9214(7) 0.7042(4) 0.4861(2) 0.0751(12) Uani 0.563(3) 1 d D . P A 1
H32A H 0.9616 0.6736 0.4574 0.113 Uiso 0.563(3) 1 calc R U P A 1
H32B H 0.9326 0.7622 0.4799 0.113 Uiso 0.563(3) 1 calc R U P A 1
H32C H 0.8344 0.6915 0.4848 0.113 Uiso 0.563(3) 1 calc R U P A 1
C14 C 0.4182(4) 0.8464(3) 0.6276(2) 0.0308(10) Uani 0.563(3) 1 d D . P A 1
H14 H 0.4293 0.8099 0.6604 0.037 Uiso 0.563(3) 1 calc R U P A 1
C15 C 0.2975(4) 0.8231(3) 0.5983(2) 0.0394(8) Uani 0.563(3) 1 d D . P A 1
H15A H 0.2316 0.8287 0.6242 0.059 Uiso 0.563(3) 1 calc R U P A 1
H15B H 0.3016 0.7670 0.5856 0.059 Uiso 0.563(3) 1 calc R U P A 1
H15C H 0.2819 0.8589 0.5665 0.059 Uiso 0.563(3) 1 calc R U P A 1
C16 C 0.4160(5) 0.9338(3) 0.6498(2) 0.0394(8) Uani 0.563(3) 1 d D . P A 1
H16A H 0.4111 0.9717 0.6186 0.059 Uiso 0.563(3) 1 calc R U P A 1
H16B H 0.4903 0.9442 0.6723 0.059 Uiso 0.563(3) 1 calc R U P A 1
H16C H 0.3451 0.9410 0.6725 0.059 Uiso 0.563(3) 1 calc R U P A 1
C30B C 1.0821(7) 0.6281(5) 0.5581(3) 0.0751(12) Uani 0.437(3) 1 d D . P A 2
H30D H 1.1451 0.6599 0.5779 0.113 Uiso 0.437(3) 1 calc R U P A 2
H30E H 1.1152 0.6049 0.5246 0.113 Uiso 0.437(3) 1 calc R U P A 2
H30F H 1.0550 0.5844 0.5821 0.113 Uiso 0.437(3) 1 calc R U P A 2
C31B C 0.8717(6) 0.6306(5) 0.5162(3) 0.0751(12) Uani 0.437(3) 1 d D . P A 2
H31D H 0.9018 0.5988 0.4854 0.113 Uiso 0.437(3) 1 calc R U P A 2
H31E H 0.8065 0.6665 0.5024 0.113 Uiso 0.437(3) 1 calc R U P A 2
H31F H 0.8401 0.5941 0.5441 0.113 Uiso 0.437(3) 1 calc R U P A 2
C32B C 1.0125(8) 0.7421(4) 0.4976(3) 0.0751(12) Uani 0.437(3) 1 d D . P A 2
H32D H 1.0690 0.7821 0.5139 0.113 Uiso 0.437(3) 1 calc R U P A 2
H32E H 0.9395 0.7696 0.4826 0.113 Uiso 0.437(3) 1 calc R U P A 2
H32F H 1.0518 0.7132 0.4678 0.113 Uiso 0.437(3) 1 calc R U P A 2
C15B C 0.3673(7) 0.8230(4) 0.6524(3) 0.0394(8) Uani 0.437(3) 1 d D . P A 2
H15D H 0.4288 0.8159 0.6824 0.059 Uiso 0.437(3) 1 calc R U P A 2
H15E H 0.3502 0.7708 0.6346 0.059 Uiso 0.437(3) 1 calc R U P A 2
H15F H 0.2926 0.8445 0.6674 0.059 Uiso 0.437(3) 1 calc R U P A 2
C16B C 0.4406(7) 0.9663(4) 0.6348(3) 0.0394(8) Uani 0.437(3) 1 d D . P A 2
H16D H 0.3637 0.9920 0.6437 0.059 Uiso 0.437(3) 1 calc R U P A 2
H16E H 0.4826 0.9999 0.6082 0.059 Uiso 0.437(3) 1 calc R U P A 2
H16F H 0.4918 0.9603 0.6686 0.059 Uiso 0.437(3) 1 calc R U P A 2
C14B C 0.4149(5) 0.8826(4) 0.6093(3) 0.0308(10) Uani 0.437(3) 1 d D . P A 2
H14B H 0.3554 0.8874 0.5772 0.037 Uiso 0.437(3) 1 calc R U P A 2
C1 C 0.5481(3) 0.72925(19) 0.56918(12) 0.0385(7) Uani 1 1 d . . . . .
H1A H 0.4634 0.7166 0.5569 0.046 Uiso 1 1 calc R U . . .
H1B H 0.6014 0.7170 0.5382 0.046 Uiso 1 1 calc R U . . .
C2 C 0.5843(3) 0.67716(18) 0.61823(12) 0.0337(7) Uani 1 1 d . . . . .
C3 C 0.7126(3) 0.65577(15) 0.69546(11) 0.0272(6) Uani 1 1 d . . . . .
C4 C 0.8440(3) 0.64280(16) 0.77247(11) 0.0320(6) Uani 1 1 d . . . . .
C5 C 0.9429(3) 0.67903(18) 0.80928(12) 0.0378(7) Uani 1 1 d . . . . .
H5A H 0.9854 0.6352 0.8302 0.045 Uiso 1 1 calc R U . . .
H5B H 0.9058 0.7154 0.8364 0.045 Uiso 1 1 calc R U . . .
C6 C 0.7890(3) 0.56917(17) 0.78677(13) 0.0405(8) Uani 1 1 d . . . . .
H6 H 0.8165 0.5410 0.8191 0.049 Uiso 1 1 calc R U . . .
C7 C 0.6966(3) 0.53837(17) 0.75427(13) 0.0404(8) Uani 1 1 d . . . . .
H7 H 0.6603 0.4882 0.7633 0.049 Uiso 1 1 calc R U . . .
C8 C 0.6552(3) 0.58180(16) 0.70695(12) 0.0348(7) Uani 1 1 d . . . . .
C9 C 0.5595(3) 0.55624(18) 0.67085(14) 0.0440(8) Uani 1 1 d . . . . .
H9 H 0.5192 0.5065 0.6773 0.053 Uiso 1 1 calc R U . . .
C10 C 0.5249(3) 0.60291(19) 0.62670(14) 0.0423(8) Uani 1 1 d . . . . .
H10 H 0.4612 0.5857 0.6018 0.051 Uiso 1 1 calc R U . . .
C11 C 0.5480(3) 0.8879(2) 0.51825(13) 0.0511(9) Uani 1 1 d . . . . .
H11 H 0.5179 0.9439 0.5251 0.061 Uiso 1 1 calc R U . . .
C12 C 0.6737(4) 0.8971(2) 0.49583(15) 0.0613(11) Uani 1 1 d . . . . .
H12A H 0.7092 0.8435 0.4904 0.092 Uiso 1 1 calc R U . . .
H12B H 0.7253 0.9279 0.5222 0.092 Uiso 1 1 calc R U . . .
H12C H 0.6679 0.9258 0.4604 0.092 Uiso 1 1 calc R U . . .
C13 C 0.4596(3) 0.8507(3) 0.47500(14) 0.0692(13) Uani 1 1 d . . . . .
H13A H 0.4535 0.8858 0.4424 0.104 Uiso 1 1 calc R U . . .
H13B H 0.3794 0.8451 0.4906 0.104 Uiso 1 1 calc R U . . .
H13C H 0.4894 0.7974 0.4643 0.104 Uiso 1 1 calc R U . . .
C17 C 1.1758(3) 0.6602(2) 0.76282(14) 0.0484(9) Uani 1 1 d . . . . .
H17 H 1.2048 0.6416 0.8004 0.058 Uiso 1 1 calc R U . . .
C18 C 1.2818(3) 0.6953(3) 0.73299(18) 0.0677(12) Uani 1 1 d . . . . .
H18A H 1.3437 0.6535 0.7287 0.102 Uiso 1 1 calc R U . . .
H18B H 1.3168 0.7404 0.7545 0.102 Uiso 1 1 calc R U . . .
H18C H 1.2535 0.7148 0.6964 0.102 Uiso 1 1 calc R U . . .
C19 C 1.1223(3) 0.5882(2) 0.73040(15) 0.0524(9) Uani 1 1 d . . . . .
H19A H 1.0865 0.6070 0.6950 0.079 Uiso 1 1 calc R U . . .
H19B H 1.0594 0.5624 0.7519 0.079 Uiso 1 1 calc R U . . .
H19C H 1.1869 0.5491 0.7236 0.079 Uiso 1 1 calc R U . . .
C20 C 1.1112(3) 0.81026(19) 0.82352(13) 0.0412(7) Uani 1 1 d . . . . .
H20 H 1.0371 0.8333 0.8402 0.049 Uiso 1 1 calc R U . . .
C21 C 1.1880(3) 0.7736(2) 0.87168(14) 0.0551(10) Uani 1 1 d . . . . .
H21A H 1.2662 0.7554 0.8582 0.083 Uiso 1 1 calc R U . . .
H21B H 1.1447 0.7274 0.8870 0.083 Uiso 1 1 calc R U . . .
H21C H 1.2020 0.8145 0.9005 0.083 Uiso 1 1 calc R U . . .
C22 C 1.1751(3) 0.8808(2) 0.79702(14) 0.0482(8) Uani 1 1 d . . . . .
H22A H 1.1913 0.9230 0.8248 0.072 Uiso 1 1 calc R U . . .
H22B H 1.1231 0.9028 0.7668 0.072 Uiso 1 1 calc R U . . .
H22C H 1.2520 0.8623 0.7824 0.072 Uiso 1 1 calc R U . . .
C23 C 0.9281(3) 0.93591(15) 0.64341(10) 0.0261(6) Uani 1 1 d . . . . .
C24 C 0.9959(3) 1.00524(18) 0.61584(12) 0.0393(7) Uani 1 1 d . . . . .
C25 C 1.0684(5) 0.9655(3) 0.57083(18) 0.0792(15) Uani 1 1 d . . . . .
H25A H 1.1165 1.0067 0.5524 0.119 Uiso 1 1 calc R U . . .
H25B H 1.0125 0.9398 0.5436 0.119 Uiso 1 1 calc R U . . .
H25C H 1.1229 0.9247 0.5875 0.119 Uiso 1 1 calc R U . . .
C26 C 1.0809(4) 1.0468(2) 0.65826(16) 0.0599(10) Uani 1 1 d . . . . .
H26A H 1.1347 1.0065 0.6761 0.090 Uiso 1 1 calc R U . . .
H26B H 1.0329 1.0734 0.6863 0.090 Uiso 1 1 calc R U . . .
H26C H 1.1299 1.0873 0.6396 0.090 Uiso 1 1 calc R U . . .
C27 C 0.9068(4) 1.06776(19) 0.59030(14) 0.0514(9) Uani 1 1 d . . . . .
H27A H 0.8599 1.0922 0.6196 0.077 Uiso 1 1 calc R U . . .
H27B H 0.8514 1.0410 0.5634 0.077 Uiso 1 1 calc R U . . .
H27C H 0.9525 1.1100 0.5717 0.077 Uiso 1 1 calc R U . . .
C28 C 0.9242(2) 0.73057(15) 0.58970(11) 0.0250(6) Uani 1 1 d . . . . .
C29 C 0.9766(3) 0.68149(19) 0.54244(12) 0.0443(8) Uani 1 1 d D . . . .
C33 C 0.7164(2) 0.84998(14) 0.76301(10) 0.0230(5) Uani 1 1 d . . . . .
C34 C 0.6428(3) 0.85355(16) 0.81601(11) 0.0281(6) Uani 1 1 d . . . . .
C35 C 0.5872(3) 0.76919(19) 0.82315(13) 0.0402(7) Uani 1 1 d . . . . .
H35A H 0.5361 0.7692 0.8554 0.060 Uiso 1 1 calc R U . . .
H35B H 0.6524 0.7293 0.8287 0.060 Uiso 1 1 calc R U . . .
H35C H 0.5377 0.7552 0.7900 0.060 Uiso 1 1 calc R U . . .
C36 C 0.7234(3) 0.8737(2) 0.86702(12) 0.0403(7) Uani 1 1 d . . . . .
H36A H 0.7618 0.9265 0.8619 0.060 Uiso 1 1 calc R U . . .
H36B H 0.7863 0.8322 0.8721 0.060 Uiso 1 1 calc R U . . .
H36C H 0.6737 0.8755 0.8997 0.060 Uiso 1 1 calc R U . . .
C37 C 0.5412(3) 0.9163(2) 0.80952(13) 0.0409(7) Uani 1 1 d . . . . .
H37A H 0.4914 0.9150 0.8422 0.061 Uiso 1 1 calc R U . . .
H37B H 0.4902 0.9038 0.7765 0.061 Uiso 1 1 calc R U . . .
H37C H 0.5768 0.9702 0.8057 0.061 Uiso 1 1 calc R U . . .
C38 C 0.9884(4) 0.9325(2) 0.96660(14) 0.0557(10) Uani 1 1 d . . . . .
H38 H 0.9802 0.8861 0.9436 0.067 Uiso 1 1 calc R U . . .
C39 C 0.8868(4) 0.9701(2) 0.98582(14) 0.0567(10) Uani 1 1 d . . . . .
H39 H 0.8083 0.9495 0.9761 0.068 Uiso 1 1 calc R U . . .
C40 C 0.8988(4) 1.0377(2) 1.01924(14) 0.0564(10) Uani 1 1 d . . . . .
H40 H 0.8285 1.0635 1.0324 0.068 Uiso 1 1 calc R U . . .
N1 N 0.6741(2) 0.70392(13) 0.65223(9) 0.0266(5) Uani 1 1 d . . . . .
N2 N 0.8091(2) 0.68463(12) 0.72724(9) 0.0263(5) Uani 1 1 d . . . . .
Ni1 Ni 0.73860(3) 0.82090(2) 0.64391(2) 0.02076(9) Uani 1 1 d . . . . .
Ni2 Ni 0.91180(3) 0.78489(2) 0.70225(2) 0.02202(9) Uani 1 1 d . . . . .
O1 O 0.99009(16) 0.88786(11) 0.67372(7) 0.0282(4) Uani 1 1 d . . . . .
O2 O 0.81490(17) 0.92977(10) 0.63282(7) 0.0262(4) Uani 1 1 d . . . . .
O3 O 0.97247(16) 0.72008(10) 0.63728(7) 0.0264(4) Uani 1 1 d . . . . .
O4 O 0.83554(16) 0.77625(10) 0.57789(7) 0.0249(4) Uani 1 1 d . . . . .
O5 O 0.83124(16) 0.84397(10) 0.76820(7) 0.0235(4) Uani 1 1 d . . . . .
O6 O 0.65668(16) 0.84887(11) 0.71736(7) 0.0253(4) Uani 1 1 d . . . . .
P1 P 0.56004(7) 0.83754(5) 0.58662(3) 0.03337(18) Uani 1 1 d D . . . .
P2 P 1.05548(7) 0.73681(5) 0.77029(3) 0.03236(18) Uani 1 1 d . . . . .

loop_
_atom_site_aniso_label
_atom_site_aniso_U_11
_atom_site_aniso_U_22
_atom_site_aniso_U_33
_atom_site_aniso_U_23
_atom_site_aniso_U_13
_atom_site_aniso_U_12
C30 0.096(3) 0.086(3) 0.0432(18) -0.0188(17) -0.0004(19) 0.048(2)
C31 0.096(3) 0.086(3) 0.0432(18) -0.0188(17) -0.0004(19) 0.048(2)
C32 0.096(3) 0.086(3) 0.0432(18) -0.0188(17) -0.0004(19) 0.048(2)
C14 0.0266(19) 0.031(3) 0.034(3) -0.0011(19) -0.008(2) 0.010(2)
C15 0.0344(18) 0.042(2) 0.0420(19) -0.0002(15) 0.0037(14) 0.0053(15)
C16 0.0344(18) 0.042(2) 0.0420(19) -0.0002(15) 0.0037(14) 0.0053(15)
C30B 0.096(3) 0.086(3) 0.0432(18) -0.0188(17) -0.0004(19) 0.048(2)
C31B 0.096(3) 0.086(3) 0.0432(18) -0.0188(17) -0.0004(19) 0.048(2)
C32B 0.096(3) 0.086(3) 0.0432(18) -0.0188(17) -0.0004(19) 0.048(2)
C15B 0.0344(18) 0.042(2) 0.0420(19) -0.0002(15) 0.0037(14) 0.0053(15)
C16B 0.0344(18) 0.042(2) 0.0420(19) -0.0002(15) 0.0037(14) 0.0053(15)
C14B 0.0266(19) 0.031(3) 0.034(3) -0.0011(19) -0.008(2) 0.010(2)
C1 0.0359(17) 0.0489(19) 0.0303(16) -0.0153(13) -0.0033(13) -0.0098(14)
C2 0.0342(16) 0.0354(16) 0.0317(15) -0.0153(12) 0.0059(12) -0.0088(12)
C3 0.0360(15) 0.0196(13) 0.0264(14) -0.0054(10) 0.0075(12) -0.0029(11)
C4 0.0470(18) 0.0204(14) 0.0290(15) 0.0009(11) 0.0072(13) 0.0070(12)
C5 0.055(2) 0.0300(16) 0.0277(15) 0.0043(12) -0.0055(14) 0.0106(14)
C6 0.062(2) 0.0198(14) 0.0407(17) 0.0077(12) 0.0182(16) 0.0094(14)
C7 0.059(2) 0.0176(14) 0.0464(18) -0.0008(12) 0.0248(16) -0.0020(13)
C8 0.0458(18) 0.0199(14) 0.0401(17) -0.0085(12) 0.0180(14) -0.0061(12)
C9 0.050(2) 0.0277(16) 0.056(2) -0.0186(14) 0.0226(16) -0.0196(14)
C10 0.0398(18) 0.0416(18) 0.0461(19) -0.0211(15) 0.0091(15) -0.0160(14)
C11 0.063(2) 0.050(2) 0.0379(18) -0.0064(15) -0.0212(16) 0.0262(18)
C12 0.069(3) 0.062(2) 0.051(2) 0.0270(18) -0.0257(19) -0.019(2)
C13 0.038(2) 0.137(4) 0.0315(18) -0.011(2) -0.0120(15) 0.009(2)
C17 0.048(2) 0.053(2) 0.0426(18) -0.0118(15) -0.0156(16) 0.0253(16)
C18 0.046(2) 0.080(3) 0.076(3) -0.023(2) -0.002(2) 0.025(2)
C19 0.062(2) 0.0405(19) 0.054(2) -0.0080(15) -0.0086(18) 0.0272(17)
C20 0.0411(18) 0.0459(19) 0.0358(17) -0.0119(14) -0.0091(14) 0.0051(14)
C21 0.058(2) 0.068(2) 0.0373(18) -0.0118(17) -0.0201(16) 0.0109(18)
C22 0.0417(19) 0.050(2) 0.051(2) -0.0138(16) -0.0104(16) -0.0045(16)
C23 0.0365(16) 0.0206(13) 0.0215(13) -0.0060(10) 0.0037(11) -0.0051(11)
C24 0.054(2) 0.0296(16) 0.0351(16) -0.0020(12) 0.0093(14) -0.0185(14)
C25 0.110(4) 0.064(3) 0.069(3) -0.009(2) 0.059(3) -0.027(3)
C26 0.059(2) 0.051(2) 0.068(3) 0.0044(18) -0.0021(19) -0.0333(19)
C27 0.084(3) 0.0311(17) 0.0394(18) 0.0081(14) 0.0014(18) -0.0218(17)
C28 0.0275(14) 0.0202(13) 0.0271(14) -0.0010(10) 0.0002(11) -0.0040(10)
C29 0.055(2) 0.0477(19) 0.0298(16) -0.0088(14) 0.0002(14) 0.0226(16)
C33 0.0305(14) 0.0149(12) 0.0234(13) 0.0005(9) -0.0029(11) -0.0034(10)
C34 0.0342(15) 0.0269(14) 0.0230(13) -0.0033(10) 0.0010(11) -0.0027(11)
C35 0.0453(19) 0.0396(18) 0.0366(17) -0.0002(13) 0.0115(14) -0.0115(14)
C36 0.0454(18) 0.0487(19) 0.0267(15) -0.0041(13) 0.0007(13) -0.0085(15)
C37 0.0438(19) 0.0457(19) 0.0338(16) -0.0040(13) 0.0092(14) 0.0071(14)
C38 0.100(3) 0.0311(18) 0.0347(18) 0.0020(14) -0.0189(19) -0.0023(19)
C39 0.078(3) 0.052(2) 0.0390(19) 0.0104(16) -0.0190(18) -0.017(2)
C40 0.075(3) 0.055(2) 0.0379(19) 0.0058(16) -0.0148(18) 0.011(2)
N1 0.0301(12) 0.0240(12) 0.0258(12) -0.0054(9) 0.0025(10) -0.0059(9)
N2 0.0366(13) 0.0176(11) 0.0248(11) 0.0000(8) 0.0020(10) -0.0003(9)
Ni1 0.02384(18) 0.01857(17) 0.01964(17) -0.00171(12) -0.00206(13) -0.00091(13)
Ni2 0.02610(18) 0.01823(17) 0.02137(17) -0.00130(12) -0.00353(13) 0.00045(13)
O1 0.0282(10) 0.0260(10) 0.0302(10) -0.0013(8) -0.0006(8) -0.0056(8)
O2 0.0323(11) 0.0186(9) 0.0272(10) 0.0002(7) -0.0021(8) -0.0019(7)
O3 0.0298(10) 0.0257(10) 0.0233(9) -0.0028(7) -0.0035(8) 0.0039(8)
O4 0.0284(10) 0.0242(9) 0.0221(9) -0.0015(7) 0.0007(7) 0.0024(8)
O5 0.0268(10) 0.0212(9) 0.0223(9) -0.0012(7) -0.0028(7) 0.0005(7)
O6 0.0259(10) 0.0289(10) 0.0208(9) -0.0035(7) -0.0018(7) -0.0007(7)
P1 0.0263(4) 0.0451(5) 0.0280(4) -0.0120(3) -0.0074(3) 0.0063(3)
P2 0.0377(4) 0.0303(4) 0.0280(4) -0.0041(3) -0.0114(3) 0.0083(3)

loop_
_atom_type_symbol
_atom_type_description
_atom_type_scat_dispersion_real
_atom_type_scat_dispersion_imag
_atom_type_scat_source
Ni Ni 0.3393 1.1124 'International Tables Vol C Tables 4.2.6.8 and 6.1.1.4'
P P 0.1023 0.0942 'International Tables Vol C Tables 4.2.6.8 and 6.1.1.4'
N N 0.0061 0.0033 'International Tables Vol C Tables 4.2.6.8 and 6.1.1.4'
C C 0.0033 0.0016 'International Tables Vol C Tables 4.2.6.8 and 6.1.1.4'
O O 0.0106 0.0060 'International Tables Vol C Tables 4.2.6.8 and 6.1.1.4'
H H 0.0000 0.0000 'International Tables Vol C Tables 4.2.6.8 and 6.1.1.4'

loop_
_geom_angle_atom_site_label_1
_geom_angle_atom_site_label_2
_geom_angle_atom_site_label_3
_geom_angle
_geom_angle_site_symmetry_1
_geom_angle_site_symmetry_3
_geom_angle_publ_flag
C15 C14 C16 111.8(4) . . ?
C15 C14 P1 117.4(4) . . ?
C16 C14 P1 106.2(4) . . ?
C16B C14B C15B 111.6(5) . . ?
C16B C14B P1 109.4(5) . . ?
C15B C14B P1 105.2(4) . . ?
C2 C1 P1 111.19(19) . . ?
N1 C2 C10 122.4(3) . . ?
N1 C2 C1 117.5(2) . . ?
C10 C2 C1 120.2(3) . . ?
N1 C3 N2 115.8(2) . . ?
N1 C3 C8 121.9(3) . . ?
N2 C3 C8 122.3(3) . . ?
N2 C4 C6 122.4(3) . . ?
N2 C4 C5 117.1(2) . . ?
C6 C4 C5 120.5(3) . . ?
C4 C5 P2 112.8(2) . . ?
C7 C6 C4 120.1(3) . . ?
C6 C7 C8 119.2(3) . . ?
C9 C8 C3 118.0(3) . . ?
C9 C8 C7 124.0(3) . . ?
C3 C8 C7 118.0(3) . . ?
C10 C9 C8 119.8(3) . . ?
C9 C10 C2 119.4(3) . . ?
C12 C11 C13 111.2(3) . . ?
C12 C11 P1 109.3(2) . . ?
C13 C11 P1 116.8(3) . . ?
C18 C17 C19 110.0(3) . . ?
C18 C17 P2 110.7(3) . . ?
C19 C17 P2 108.7(2) . . ?
C22 C20 C21 112.0(3) . . ?
C22 C20 P2 110.9(2) . . ?
C21 C20 P2 115.1(2) . . ?
O1 C23 O2 124.9(2) . . ?
O1 C23 C24 117.5(3) . . ?
O2 C23 C24 117.6(2) . . ?
C25 C24 C26 110.4(3) . . ?
C25 C24 C23 105.4(3) . . ?
C26 C24 C23 109.9(3) . . ?
C25 C24 C27 110.3(3) . . ?
C26 C24 C27 109.4(3) . . ?
C23 C24 C27 111.3(3) . . ?
O4 C28 O3 125.8(2) . . ?
O4 C28 C29 117.4(2) . . ?
O3 C28 C29 116.8(2) . . ?
C32 C29 C31 110.2(4) . . ?
C30B C29 C28 115.8(4) . . ?
C32 C29 C28 112.9(3) . . ?
C31 C29 C28 106.1(3) . . ?
C32 C29 C30 110.0(4) . . ?
C31 C29 C30 110.2(4) . . ?
C28 C29 C30 107.3(3) . . ?
C30B C29 C32B 110.2(4) . . ?
C28 C29 C32B 107.1(4) . . ?
C30B C29 C31B 110.0(4) . . ?
C28 C29 C31B 107.3(4) . . ?
C32B C29 C31B 106.0(4) . . ?
O6 C33 O5 124.5(2) . . ?
O6 C33 C34 117.0(2) . . ?
O5 C33 C34 118.3(2) . . ?
C36 C34 C37 109.5(2) . . ?
C36 C34 C35 109.2(2) . . ?
C37 C34 C35 109.6(2) . . ?
C36 C34 C33 111.8(2) . . ?
C37 C34 C33 110.3(2) . . ?
C35 C34 C33 106.4(2) . . ?
C40 C38 C39 119.6(3) 3_777 . ?
C38 C39 C40 120.2(4) . . ?
C38 C40 C39 120.2(4) 3_777 . ?
C2 N1 C3 118.5(2) . . ?
C2 N1 Ni1 119.83(19) . . ?
C3 N1 Ni1 121.35(17) . . ?
C4 N2 C3 118.0(2) . . ?
C4 N2 Ni2 120.09(19) . . ?
C3 N2 Ni2 121.68(17) . . ?
O2 Ni1 N1 174.69(8) . . ?
O2 Ni1 O6 96.47(7) . . ?
N1 Ni1 O6 87.85(8) . . ?
O2 Ni1 O4 89.19(7) . . ?
N1 Ni1 O4 86.10(8) . . ?
O6 Ni1 O4 169.95(7) . . ?
O2 Ni1 P1 99.14(6) . . ?
N1 Ni1 P1 83.45(7) . . ?
O6 Ni1 P1 95.47(5) . . ?
O4 Ni1 P1 91.81(5) . . ?
O2 Ni1 Ni2 88.53(5) . . ?
N1 Ni1 Ni2 88.78(6) . . ?
O6 Ni1 Ni2 85.10(5) . . ?
O4 Ni1 Ni2 86.75(5) . . ?
P1 Ni1 Ni2 172.18(3) . . ?
O3 Ni2 O1 91.29(7) . . ?
O3 Ni2 O5 173.54(7) . . ?
O1 Ni2 O5 93.75(7) . . ?
O3 Ni2 N2 90.18(8) . . ?
O1 Ni2 N2 172.43(8) . . ?
O5 Ni2 N2 84.30(8) . . ?
O3 Ni2 P2 97.37(5) . . ?
O1 Ni2 P2 103.61(6) . . ?
O5 Ni2 P2 85.38(5) . . ?
N2 Ni2 P2 83.56(7) . . ?
O3 Ni2 Ni1 87.40(5) . . ?
O1 Ni2 Ni1 86.02(5) . . ?
O5 Ni2 Ni1 88.91(5) . . ?
N2 Ni2 Ni1 86.63(6) . . ?
P2 Ni2 Ni1 169.09(3) . . ?
C23 O1 Ni2 119.72(17) . . ?
C23 O2 Ni1 117.26(16) . . ?
C28 O3 Ni2 119.53(16) . . ?
C28 O4 Ni1 117.01(16) . . ?
C33 O5 Ni2 114.28(15) . . ?
C33 O6 Ni1 121.51(17) . . ?
C1 P1 C11 103.37(15) . . ?
C1 P1 C14B 113.7(2) . . ?
C11 P1 C14B 93.0(2) . . ?
C1 P1 C14 98.18(19) . . ?
C11 P1 C14 113.7(2) . . ?
C1 P1 Ni1 94.04(10) . . ?
C11 P1 Ni1 126.93(13) . . ?
C14B P1 Ni1 125.0(2) . . ?
C14 P1 Ni1 112.69(16) . . ?
C17 P2 C5 101.13(16) . . ?
C17 P2 C20 107.35(15) . . ?
C5 P2 C20 101.18(15) . . ?
C17 P2 Ni2 128.52(11) . . ?
C5 P2 Ni2 94.87(10) . . ?
C20 P2 Ni2 116.99(11) . . ?

loop_
_geom_bond_atom_site_label_1
_geom_bond_atom_site_label_2
_geom_bond_distance
_geom_bond_site_symmetry_2
_geom_bond_publ_flag
C30 C29 1.537(6) . ?
C31 C29 1.521(6) . ?
C32 C29 1.516(5) . ?
C14 C15 1.529(6) . ?
C14 C16 1.543(6) . ?
C14 P1 1.889(5) . ?
C30B C29 1.496(6) . ?
C31B C29 1.545(6) . ?
C32B C29 1.539(6) . ?
C15B C14B 1.541(6) . ?
C16B C14B 1.536(7) . ?
C14B P1 1.866(6) . ?
C1 C2 1.507(4) . ?
C1 P1 1.844(3) . ?
C2 N1 1.335(4) . ?
C2 C10 1.411(4) . ?
C3 N1 1.368(3) . ?
C3 N2 1.372(4) . ?
C3 C8 1.410(4) . ?
C4 N2 1.338(3) . ?
C4 C6 1.410(4) . ?
C4 C5 1.504(4) . ?
C5 P2 1.852(3) . ?
C6 C7 1.360(5) . ?
C7 C8 1.411(4) . ?
C8 C9 1.406(5) . ?
C9 C10 1.360(5) . ?
C11 C12 1.513(5) . ?
C11 C13 1.529(5) . ?
C11 P1 1.852(3) . ?
C17 C18 1.512(6) . ?
C17 C19 1.531(5) . ?
C17 P2 1.847(3) . ?
C20 C22 1.518(5) . ?
C20 C21 1.536(4) . ?
C20 P2 1.857(3) . ?
C23 O1 1.263(3) . ?
C23 O2 1.267(3) . ?
C23 C24 1.535(4) . ?
C24 C25 1.525(5) . ?
C24 C26 1.525(5) . ?
C24 C27 1.537(5) . ?
C28 O4 1.259(3) . ?
C28 O3 1.260(3) . ?
C28 C29 1.533(4) . ?
C33 O6 1.262(3) . ?
C33 O5 1.270(3) . ?
C33 C34 1.545(4) . ?
C34 C36 1.527(4) . ?
C34 C37 1.529(4) . ?
C34 C35 1.536(4) . ?
C38 C40 1.367(5) 3_777 ?
C38 C39 1.377(6) . ?
C39 C40 1.383(5) . ?
C40 C38 1.367(5) 3_777 ?
N1 Ni1 2.074(2) . ?
N2 Ni2 2.109(2) . ?
Ni1 O2 2.0098(17) . ?
Ni1 O6 2.0763(17) . ?
Ni1 O4 2.0904(17) . ?
Ni1 P1 2.3755(8) . ?
Ni1 Ni2 2.4015(5) . ?
Ni2 O3 2.0367(17) . ?
Ni2 O1 2.0418(18) . ?
Ni2 O5 2.0974(17) . ?
Ni2 P2 2.3736(8) . ?
